data_7202057
loop_
_publ_author_name
'Fisher, Matthew G.'
'Gale, Philip A.'
'Light, Mark E.'
'Quesada, Roberto'

_publ_section_title
;
 Hydrogen bonded networks in N--alkyl substituted thiourea platinum
 (II) oxocarbodianion and carboxylate salts
;
_journal_issue 9
_journal_name_full CrystEngComm
_journal_page_first 1180
_journal_paper_doi 10.1039/b803260b
_journal_volume 10
_journal_year 2008
_chemical_compound_source 'Roberto Quesada'
_chemical_formula_sum 'C22 H32 N8 O10 Pt S4'
_chemical_formula_weight 891.89
_chemical_name_systematic
;
?
;
_space_group_IT_number 2
_symmetry_cell_setting triclinic
_symmetry_space_group_name_Hall '-P 1'
_symmetry_space_group_name_H-M 'P -1'
_atom_sites_solution_hydrogens geom
_atom_sites_solution_primary direct
_atom_sites_solution_secondary difmap
_audit_creation_method SHELXL-97
_cell_angle_alpha 73.117(1)
_cell_angle_beta 89.962(1)
_cell_angle_gamma 74.790(1)
_cell_formula_units_Z 1
_cell_length_a 8.9330(2)
_cell_length_b 9.1168(2)
_cell_length_c 10.3243(3)
_cell_measurement_reflns_used 3272
_cell_measurement_temperature 120(2)
_cell_measurement_theta_max 27.48
_cell_measurement_theta_min 2.91
_cell_volume 773.79(3)
_computing_cell_refinement 'DENZO (Otwinowski & Minor, 1997) & COLLECT (Hooft, R.W.W., 1998)'
_computing_data_collection 'COLLECT (Hooft, R.W.W., 1998)'
_computing_data_reduction 'DENZO (Otwinowski & Minor, 1997) & COLLECT (Hooft, R.W.W., 1998)'
_computing_molecular_graphics 'CAMERON (Watkin, et al., 1993)'
_computing_publication_material 'WINGX (Farrugia, 1998)'
_computing_structure_refinement 'SHELXL-97 (Sheldrick, 1997)'
_computing_structure_solution 'SHELXS-97 (Sheldrick, 1997)'
_diffrn_ambient_temperature 120(2)
_diffrn_detector_area_resol_mean 9.091
_diffrn_measured_fraction_theta_full 0.996
_diffrn_measured_fraction_theta_max 0.996
_diffrn_measurement_device_type 'Bruker-Nonius CCD camera on \k-goniostat'
_diffrn_measurement_method '\f & \w scans to fill the asymmetric unit'
_diffrn_radiation_monochromator '10cm confocal mirrors'
_diffrn_radiation_source 'Bruker Nonius FR591 Rotating Anode'
_diffrn_radiation_type MoK\a
_diffrn_radiation_wavelength 0.71073
_diffrn_reflns_av_R_equivalents 0.0397
_diffrn_reflns_av_sigmaI/netI 0.0354
_diffrn_reflns_limit_h_max 11
_diffrn_reflns_limit_h_min -11
_diffrn_reflns_limit_k_max 11
_diffrn_reflns_limit_k_min -11
_diffrn_reflns_limit_l_max 13
_diffrn_reflns_limit_l_min -13
_diffrn_reflns_number 15504
_diffrn_reflns_theta_full 27.47
_diffrn_reflns_theta_max 27.47
_diffrn_reflns_theta_min 3.02
_diffrn_standards_number 0
_exptl_absorpt_coefficient_mu 4.870
_exptl_absorpt_correction_T_max 0.9089
_exptl_absorpt_correction_T_min 0.6416
_exptl_absorpt_correction_type multi-scan
_exptl_absorpt_process_details
;
SADABS V2.10 (Sheldrick, G.M., 2003)
;
_exptl_crystal_colour 'Dark Orange'
_exptl_crystal_density_diffrn 1.914
_exptl_crystal_density_method 'not measured'
_exptl_crystal_description Block
_exptl_crystal_F_000 442
_exptl_crystal_size_max 0.1
_exptl_crystal_size_mid 0.03
_exptl_crystal_size_min 0.02
_refine_diff_density_max 0.525
_refine_diff_density_min -0.834
_refine_diff_density_rms 0.102
_refine_ls_extinction_method none
_refine_ls_goodness_of_fit_ref 1.050
_refine_ls_hydrogen_treatment mixed
_refine_ls_matrix_type full
_refine_ls_number_parameters 223
_refine_ls_number_reflns 3540
_refine_ls_number_restraints 0
_refine_ls_restrained_S_all 1.050
_refine_ls_R_factor_all 0.0197
_refine_ls_R_factor_gt 0.0196
_refine_ls_shift/su_max 0.010
_refine_ls_shift/su_mean 0.000
_refine_ls_structure_factor_coef Fsqd
_refine_ls_weighting_details 'calc w=1/[\s^2^(Fo^2^)+(0.0000P)^2^+0.8456P] where P=(Fo^2^+2Fc^2^)/3'
_refine_ls_weighting_scheme calc
_refine_ls_wR_factor_gt 0.0413
_refine_ls_wR_factor_ref 0.0414
_reflns_number_gt 3533
_reflns_number_total 3540
_reflns_threshold_expression >2sigma(I)
_cod_data_source_file b803260b.txt
_cod_data_source_block 2006sot0113
_cod_depositor_comments
;
The following automatic conversions were performed:
'_symmetry_cell_setting' value 'Triclinic' changed to 'triclinic'
according to '/home/saulius/struct/CIF-dictionaries/cif_core.dic'
dictionary named 'cif_core.dic' version 2.4.1 from 2010-06-29.

Automatic conversion script
Id: cif_fix_enum 1527 2010-12-29 10:47:43Z saulius 
;
_cod_original_sg_symbol_H-M P-1
_cod_database_code 7202057

loop_
_symmetry_equiv_pos_as_xyz
'x, y, z'
'-x, -y, -z'

loop_
_atom_site_label
_atom_site_type_symbol
_atom_site_fract_x
_atom_site_fract_y
_atom_site_fract_z
_atom_site_U_iso_or_equiv
_atom_site_adp_type
_atom_site_occupancy
_atom_site_symmetry_multiplicity
_atom_site_calc_flag
_atom_site_refinement_flags
_atom_site_disorder_assembly
_atom_site_disorder_group
Pt1 Pt 0.0000 0.5000 0.5000 0.01129(5) Uani 1 2 d S . .
S1 S -0.06640(7) 0.44896(7) 0.30267(6) 0.01573(13) Uani 1 1 d . . .
S2 S 0.19747(7) 0.61425(7) 0.41723(6) 0.01480(13) Uani 1 1 d . . .
N1 N 0.1811(2) 0.3690(2) 0.1575(2) 0.0160(4) Uani 1 1 d . . .
H1 H 0.1987 0.2662 0.1980 0.019 Uiso 1 1 calc R . .
N2 N 0.0796(2) 0.6224(2) 0.1011(2) 0.0160(4) Uani 1 1 d . . .
N3 N 0.3672(2) 0.3040(2) 0.4410(2) 0.0145(4) Uani 1 1 d . . .
H3 H 0.3043 0.2564 0.4918 0.017 Uiso 1 1 calc R . .
N4 N 0.4694(2) 0.4863(2) 0.3249(2) 0.0138(4) Uani 1 1 d . . .
C1 C 0.0684(3) 0.4835(3) 0.1855(2) 0.0138(5) Uani 1 1 d . . .
C2 C 0.2647(3) 0.4360(3) 0.0566(3) 0.0198(5) Uani 1 1 d . . .
H2 H 0.3506 0.3810 0.0189 0.024 Uiso 1 1 calc R . .
C3 C 0.2015(3) 0.5950(3) 0.0213(3) 0.0206(6) Uani 1 1 d . . .
H3A H 0.2347 0.6734 -0.0458 0.025 Uiso 1 1 calc R . .
C4 C -0.0207(4) 0.7795(3) 0.0962(3) 0.0278(6) Uani 1 1 d . . .
H4A H -0.1157 0.7673 0.1406 0.042 Uiso 1 1 calc R . .
H4B H -0.0484 0.8450 0.0013 0.042 Uiso 1 1 calc R . .
H4C H 0.0346 0.8312 0.1434 0.042 Uiso 1 1 calc R . .
C5 C 0.3465(3) 0.4621(3) 0.3962(2) 0.0128(5) Uani 1 1 d . . .
C6 C 0.5018(3) 0.2269(3) 0.3957(3) 0.0174(5) Uani 1 1 d . . .
H6 H 0.5413 0.1152 0.4121 0.021 Uiso 1 1 calc R . .
C7 C 0.5666(3) 0.3398(3) 0.3238(3) 0.0178(5) Uani 1 1 d . . .
H7 H 0.6608 0.3228 0.2806 0.021 Uiso 1 1 calc R . .
C8 C 0.4924(3) 0.6420(3) 0.2563(3) 0.0189(5) Uani 1 1 d . . .
H8A H 0.4326 0.6865 0.1675 0.028 Uiso 1 1 calc R . .
H8B H 0.6031 0.6306 0.2437 0.028 Uiso 1 1 calc R . .
H8C H 0.4568 0.7137 0.3115 0.028 Uiso 1 1 calc R . .
C9 C 0.0077(3) -0.0262(3) 0.6482(2) 0.0143(5) Uani 1 1 d . . .
C10 C 0.1244(3) 0.0368(3) 0.5666(2) 0.0138(5) Uani 1 1 d . . .
C11 C 0.1268(3) 0.0449(3) 0.4224(2) 0.0137(5) Uani 1 1 d . . .
O1 O 0.0190(2) -0.0595(2) 0.77352(17) 0.0223(4) Uani 1 1 d . . .
O2 O 0.2241(2) 0.0801(2) 0.62043(17) 0.0185(4) Uani 1 1 d . . .
O3 O 0.2407(2) 0.0707(2) 0.35971(17) 0.0184(4) Uani 1 1 d . . .
O4 O 0.3365(3) 0.9114(3) -0.0877(2) 0.0274(5) Uani 1 1 d . . .
H98 H 0.282(5) 0.950(5) -0.150(4) 0.047(12) Uiso 1 1 d . . .
H99 H 0.415(4) 0.929(4) -0.117(3) 0.030(10) Uiso 1 1 d . . .
O5 O 0.3700(3) 0.0450(3) 0.1190(3) 0.0294(5) Uani 1 1 d . . .
H96 H 0.322(5) 0.022(5) 0.181(4) 0.055(13) Uiso 1 1 d . . .
H97 H 0.340(4) 0.009(4) 0.066(4) 0.037(11) Uiso 1 1 d . . .

loop_
_atom_site_aniso_label
_atom_site_aniso_U_11
_atom_site_aniso_U_22
_atom_site_aniso_U_33
_atom_site_aniso_U_23
_atom_site_aniso_U_13
_atom_site_aniso_U_12
Pt1 0.00992(7) 0.01253(7) 0.01129(7) -0.00443(5) 0.00255(5) -0.00191(5)
S1 0.0142(3) 0.0226(3) 0.0138(3) -0.0089(3) 0.0038(2) -0.0072(3)
S2 0.0141(3) 0.0144(3) 0.0172(3) -0.0062(2) 0.0051(2) -0.0046(2)
N1 0.0178(11) 0.0142(10) 0.0156(11) -0.0050(8) 0.0031(8) -0.0032(9)
N2 0.0195(11) 0.0167(11) 0.0116(10) -0.0056(8) 0.0015(8) -0.0032(9)
N3 0.0121(10) 0.0155(10) 0.0154(10) -0.0039(8) 0.0023(8) -0.0038(8)
N4 0.0112(10) 0.0162(10) 0.0144(10) -0.0048(8) 0.0028(8) -0.0044(8)
C1 0.0147(12) 0.0176(12) 0.0096(11) -0.0051(9) -0.0011(9) -0.0039(10)
C2 0.0190(13) 0.0245(14) 0.0173(13) -0.0084(11) 0.0072(10) -0.0061(11)
C3 0.0269(14) 0.0256(14) 0.0114(12) -0.0054(11) 0.0064(11) -0.0109(12)
C4 0.0344(17) 0.0171(13) 0.0248(15) -0.0043(12) 0.0020(13) 0.0026(12)
C5 0.0119(11) 0.0171(12) 0.0103(11) -0.0046(10) -0.0004(9) -0.0048(10)
C6 0.0130(12) 0.0145(12) 0.0233(14) -0.0069(10) 0.0005(10) -0.0003(10)
C7 0.0111(12) 0.0216(13) 0.0220(14) -0.0095(11) 0.0046(10) -0.0031(10)
C8 0.0169(13) 0.0194(13) 0.0200(13) -0.0025(11) 0.0041(10) -0.0079(11)
C9 0.0169(12) 0.0107(11) 0.0144(12) -0.0038(9) 0.0041(10) -0.0024(10)
C10 0.0128(12) 0.0095(11) 0.0159(12) -0.0023(9) 0.0011(10) 0.0005(9)
C11 0.0156(12) 0.0078(11) 0.0144(12) -0.0006(9) 0.0028(10) -0.0010(9)
O1 0.0318(11) 0.0270(10) 0.0110(9) -0.0061(8) 0.0036(8) -0.0122(9)
O2 0.0176(9) 0.0206(9) 0.0183(9) -0.0060(8) 0.0011(7) -0.0068(8)
O3 0.0181(9) 0.0193(9) 0.0184(9) -0.0051(7) 0.0063(7) -0.0069(8)
O4 0.0304(13) 0.0312(12) 0.0195(11) -0.0065(9) -0.0024(10) -0.0081(10)
O5 0.0326(12) 0.0356(12) 0.0251(12) -0.0157(10) 0.0117(10) -0.0108(10)

loop_
_atom_type_symbol
_atom_type_description
_atom_type_scat_dispersion_real
_atom_type_scat_dispersion_imag
_atom_type_scat_source
C C 0.0033 0.0016 'International Tables Vol C Tables 4.2.6.8 and 6.1.1.4'
N N 0.0061 0.0033 'International Tables Vol C Tables 4.2.6.8 and 6.1.1.4'
O O 0.0106 0.0060 'International Tables Vol C Tables 4.2.6.8 and 6.1.1.4'
Pt Pt -1.7033 8.3905 'International Tables Vol C Tables 4.2.6.8 and 6.1.1.4'
S S 0.1246 0.1234 'International Tables Vol C Tables 4.2.6.8 and 6.1.1.4'
H H 0.0000 0.0000 'International Tables Vol C Tables 4.2.6.8 and 6.1.1.4'

loop_
_geom_angle_atom_site_label_1
_geom_angle_atom_site_label_2
_geom_angle_atom_site_label_3
_geom_angle
_geom_angle_site_symmetry_1
_geom_angle_site_symmetry_3
_geom_angle_publ_flag
S2 Pt1 S2 180.000(1) . 2_566 ?
S2 Pt1 S1 82.86(2) . 2_566 ?
S2 Pt1 S1 97.14(2) 2_566 2_566 ?
S2 Pt1 S1 97.14(2) . . ?
S2 Pt1 S1 82.86(2) 2_566 . ?
S1 Pt1 S1 180.0 2_566 . ?
C1 S1 Pt1 110.13(8) . . ?
C5 S2 Pt1 105.88(8) . . ?
C1 N1 C2 110.2(2) . . ?
C1 N2 C3 109.8(2) . . ?
C1 N2 C4 125.1(2) . . ?
C3 N2 C4 125.2(2) . . ?
C5 N3 C6 110.0(2) . . ?
C5 N4 C7 109.17(19) . . ?
C5 N4 C8 125.0(2) . . ?
C7 N4 C8 125.8(2) . . ?
N2 C1 N1 106.2(2) . . ?
N2 C1 S1 128.93(19) . . ?
N1 C1 S1 124.77(18) . . ?
C3 C2 N1 106.8(2) . . ?
C2 C3 N2 107.1(2) . . ?
N3 C5 N4 106.7(2) . . ?
N3 C5 S2 129.98(18) . . ?
N4 C5 S2 123.33(18) . . ?
C7 C6 N3 107.2(2) . . ?
C6 C7 N4 107.0(2) . . ?
O1 C9 C10 120.9(2) . . ?
O1 C9 C11 120.3(2) . 2_556 ?
C10 C9 C11 118.7(2) . 2_556 ?
O2 C10 C9 120.2(2) . . ?
O2 C10 C11 119.9(2) . . ?
C9 C10 C11 119.9(2) . . ?
O3 C11 C10 119.8(2) . . ?
O3 C11 C9 120.3(2) . 2_556 ?
C10 C11 C9 119.9(2) . 2_556 ?

loop_
_geom_bond_atom_site_label_1
_geom_bond_atom_site_label_2
_geom_bond_distance
_geom_bond_site_symmetry_2
_geom_bond_publ_flag
Pt1 S2 2.3178(6) . ?
Pt1 S2 2.3178(6) 2_566 ?
Pt1 S1 2.3273(6) 2_566 ?
Pt1 S1 2.3273(6) . ?
S1 C1 1.729(2) . ?
S2 C5 1.717(2) . ?
N1 C1 1.345(3) . ?
N1 C2 1.373(3) . ?
N2 C1 1.341(3) . ?
N2 C3 1.379(3) . ?
N2 C4 1.463(3) . ?
N3 C5 1.342(3) . ?
N3 C6 1.380(3) . ?
N4 C5 1.352(3) . ?
N4 C7 1.392(3) . ?
N4 C8 1.459(3) . ?
C2 C3 1.347(4) . ?
C6 C7 1.347(3) . ?
C9 O1 1.238(3) . ?
C9 C10 1.469(3) . ?
C9 C11 1.478(3) 2_556 ?
C10 O2 1.253(3) . ?
C10 C11 1.470(3) . ?
C11 O3 1.243(3) . ?
C11 C9 1.478(3) 2_556 ?

loop_
_geom_hbond_atom_site_label_D
_geom_hbond_atom_site_label_H
_geom_hbond_atom_site_label_A
_geom_hbond_distance_DH
_geom_hbond_distance_HA
_geom_hbond_distance_DA
_geom_hbond_angle_DHA
_geom_hbond_site_symmetry_A
N1 H1 O3 0.88 2.01 2.826(3) 154.4 .
N1 H1 O5 0.88 2.53 3.130(3) 126.0 .
N3 H3 O2 0.88 2.06 2.899(3) 160.2 .
O4 H98 O2 0.75(4) 2.31(4) 2.993(3) 153(4) 1_564
O4 H98 O1 0.75(4) 2.50(4) 3.092(3) 137(4) 1_564
O4 H99 O5 0.80(4) 1.99(4) 2.758(3) 159(3) 2_665
O5 H96 O3 0.78(4) 2.11(4) 2.785(3) 146(4) .
O5 H97 O4 0.79(4) 2.04(4) 2.798(3) 161(3) 1_545
